data_1542437
loop_
_publ_author_name
'Wang, Min'
'Wang, Dongren'
'Widmann, Laura'
'Frey, Wolfgang'
'Buchmeiser, Michael R.'

_publ_section_title
;
 Tandem vinyl insertion-/ring-opening metathesis copolymerization with
 ansa-6-[2-(dimesitylboryl)-phenyl]pyrid-2-ylamido zirconium complexes:
 role of trialkylaluminum and MAO
;
_journal_issue 10
_journal_name_full 'Polym. Chem.'
_journal_page_first 1987
_journal_paper_doi 10.1039/C6PY00078A
_journal_volume 7
_journal_year 2016
_chemical_formula_moiety 'C54 H61 B N2 Si Zr'
_chemical_formula_sum 'C54 H61 B N2 Si Zr'
_chemical_formula_weight 868.17
_chemical_name_systematic
; 
 'LZr(Bn)2'
;
_space_group_IT_number 14
_symmetry_cell_setting monoclinic
_symmetry_space_group_name_Hall '-P 2ybc'
_symmetry_space_group_name_H-M 'P 1 21/c 1'
_atom_sites_solution_hydrogens geom
_atom_sites_solution_primary direct
_atom_sites_solution_secondary difmap
_audit_creation_method SHELXL-97
_audit_update_record
;
2015-12-07 deposited with the CCDC.
2016-02-15 downloaded from the CCDC.
;
_cell_angle_alpha 90.00
_cell_angle_beta 95.322(4)
_cell_angle_gamma 90.00
_cell_formula_units_Z 4
_cell_length_a 27.914(2)
_cell_length_b 16.0147(9)
_cell_length_c 10.2151(7)
_cell_measurement_reflns_used 3614
_cell_measurement_temperature 100(2)
_cell_measurement_theta_max 25.06
_cell_measurement_theta_min 1.47
_cell_volume 4546.8(5)
_computing_cell_refinement 'Bruker APEXII Software Suite, 2008'
_computing_data_collection 'Bruker APEXII Software Suite, 2008'
_computing_data_reduction 'Bruker APEXII Software Suite, 2008'
_computing_molecular_graphics 'SHELXTL-plus, XP (Sheldtick, 1991)'
_computing_structure_refinement 'SHELXL-97 (Sheldrick, 1997)'
_computing_structure_solution 'SHELXS-97 (Sheldrick, 1990)'
_diffrn_ambient_temperature 100(2)
_diffrn_measured_fraction_theta_full 0.997
_diffrn_measured_fraction_theta_max 0.997
_diffrn_measurement_device_type 'Bruker Kappa APEXII Duo'
_diffrn_measurement_method 'Omega + Phi Scans'
_diffrn_radiation_monochromator Triumph
_diffrn_radiation_source 'fine-focus sealed tube'
_diffrn_radiation_type MoK\a
_diffrn_radiation_wavelength 0.71073
_diffrn_reflns_av_R_equivalents 0.1167
_diffrn_reflns_av_sigmaI/netI 0.1740
_diffrn_reflns_limit_h_max 33
_diffrn_reflns_limit_h_min -31
_diffrn_reflns_limit_k_max 19
_diffrn_reflns_limit_k_min -17
_diffrn_reflns_limit_l_max 11
_diffrn_reflns_limit_l_min -12
_diffrn_reflns_number 29530
_diffrn_reflns_theta_full 25.06
_diffrn_reflns_theta_max 25.06
_diffrn_reflns_theta_min 1.47
_diffrn_standards_decay_% 0
_diffrn_standards_interval_count 0
_diffrn_standards_number 0
_exptl_absorpt_coefficient_mu 0.307
_exptl_absorpt_correction_T_max 0.7452
_exptl_absorpt_correction_T_min 0.6702
_exptl_absorpt_correction_type multi-scan
_exptl_absorpt_process_details 'Blessing, 1995'
_exptl_crystal_colour orange
_exptl_crystal_density_diffrn 1.268
_exptl_crystal_density_method 'not measured'
_exptl_crystal_description block
_exptl_crystal_F_000 1832
_exptl_crystal_size_max 0.15
_exptl_crystal_size_mid 0.15
_exptl_crystal_size_min 0.08
_refine_diff_density_max 0.901
_refine_diff_density_min -0.892
_refine_diff_density_rms 0.099
_refine_ls_extinction_method none
_refine_ls_goodness_of_fit_ref 1.061
_refine_ls_hydrogen_treatment constr
_refine_ls_matrix_type full
_refine_ls_number_parameters 544
_refine_ls_number_reflns 8047
_refine_ls_number_restraints 36
_refine_ls_restrained_S_all 1.099
_refine_ls_R_factor_all 0.2007
_refine_ls_R_factor_gt 0.0651
_refine_ls_shift/su_max 0.000
_refine_ls_shift/su_mean 0.000
_refine_ls_structure_factor_coef Fsqd
_refine_ls_weighting_details 'calc w=1/[\s^2^(Fo^2^)+(0.0397P)^2^+0.9000P] where P=(Fo^2^+2Fc^2^)/3'
_refine_ls_weighting_scheme calc
_refine_ls_wR_factor_gt 0.1143
_refine_ls_wR_factor_ref 0.1337
_reflns_number_gt 3614
_reflns_number_total 8047
_reflns_threshold_expression >2sigma(I)
_cod_data_source_file c6py00078a2.cif
_cod_data_source_block buch106
_cod_depositor_comments 'Adding full bibliography for 1542436--1542438.cif.'
_cod_original_sg_symbol_H-M 'P 21/c'
_cod_database_code 1542437

loop_
_symmetry_equiv_pos_as_xyz
'x, y, z'
'-x, y+1/2, -z+1/2'
'-x, -y, -z'
'x, -y-1/2, z-1/2'

loop_
_atom_site_label
_atom_site_type_symbol
_atom_site_fract_x
_atom_site_fract_y
_atom_site_fract_z
_atom_site_U_iso_or_equiv
_atom_site_adp_type
_atom_site_occupancy
_atom_site_symmetry_multiplicity
_atom_site_calc_flag
_atom_site_refinement_flags
Zr1 Zr 0.15410(2) 0.45168(3) 0.07603(5) 0.0363(2) Uani 1 1 d .
Si1 Si 0.21387(9) 0.41654(12) 0.33799(17) 0.0652(8) Uani 1 1 d .
B1 B 0.3730(3) 0.5749(4) -0.1719(7) 0.041(2) Uani 1 1 d .
N1 N 0.2169(2) 0.4766(3) 0.1973(4) 0.0448(15) Uani 1 1 d .
N2 N 0.25138(17) 0.5560(3) 0.0397(4) 0.0284(11) Uani 1 1 d .
C1 C 0.2540(3) 0.5278(3) 0.1654(5) 0.0363(17) Uani 1 1 d .
C2 C 0.2880(2) 0.6031(3) 0.0019(5) 0.0284(15) Uani 1 1 d .
C3 C 0.3266(3) 0.6253(3) 0.0869(6) 0.0468(18) Uani 1 1 d .
H3 H 0.3510 0.6601 0.0579 0.056 Uiso 1 1 calc R
C4 C 0.3300(3) 0.5968(4) 0.2164(7) 0.065(2) Uani 1 1 d .
H4 H 0.3569 0.6104 0.2762 0.078 Uiso 1 1 calc R
C5 C 0.2932(3) 0.5485(5) 0.2551(6) 0.065(2) Uani 1 1 d .
H5 H 0.2944 0.5290 0.3432 0.078 Uiso 1 1 calc R
C6 C 0.2851(2) 0.6307(3) -0.1373(5) 0.0282(15) Uani 1 1 d .
C7 C 0.3240(2) 0.6224(3) -0.2144(5) 0.0343(16) Uani 1 1 d .
C8 C 0.3171(2) 0.6509(3) -0.3440(6) 0.0437(18) Uani 1 1 d .
H8 H 0.3429 0.6455 -0.3979 0.052 Uiso 1 1 calc R
C9 C 0.2748(2) 0.6865(3) -0.3976(6) 0.0417(18) Uani 1 1 d .
H9 H 0.2714 0.7042 -0.4867 0.050 Uiso 1 1 calc R
C10 C 0.2375(2) 0.6958(3) -0.3193(6) 0.0355(16) Uani 1 1 d .
H10 H 0.2081 0.7207 -0.3540 0.043 Uiso 1 1 calc R
C11 C 0.2429(2) 0.6690(3) -0.1900(5) 0.0298(16) Uani 1 1 d .
H11 H 0.2173 0.6769 -0.1361 0.036 Uiso 1 1 calc R
C12 C 0.4186(3) 0.6095(4) -0.2321(7) 0.056(2) Uani 1 1 d .
C13 C 0.4441(3) 0.5636(6) -0.3141(9) 0.091(3) Uani 1 1 d .
C14 C 0.4818(3) 0.6000(8) -0.3777(9) 0.123(4) Uani 1 1 d .
H14 H 0.4981 0.5670 -0.4367 0.148 Uiso 1 1 calc R
C15 C 0.4950(4) 0.6786(7) -0.3581(10) 0.109(4) Uani 1 1 d U
C16 C 0.4733(3) 0.7272(5) -0.2724(8) 0.081(3) Uani 1 1 d U
H16 H 0.4840 0.7827 -0.2543 0.097 Uiso 1 1 calc R
C17 C 0.4340(3) 0.6933(5) -0.2100(8) 0.070(2) Uani 1 1 d .
C18 C 0.4313(4) 0.4725(6) -0.3397(10) 0.149(5) Uani 1 1 d .
H18A H 0.4253 0.4454 -0.2568 0.223 Uiso 1 1 calc R
H18B H 0.4579 0.4444 -0.3776 0.223 Uiso 1 1 calc R
H18C H 0.4023 0.4691 -0.4013 0.223 Uiso 1 1 calc R
C19 C 0.5348(4) 0.7225(6) -0.4313(9) 0.138(4) Uani 1 1 d U
H19A H 0.5623 0.6848 -0.4345 0.207 Uiso 1 1 calc R
H19B H 0.5452 0.7737 -0.3843 0.207 Uiso 1 1 calc R
H19C H 0.5218 0.7366 -0.5210 0.207 Uiso 1 1 calc R
C20 C 0.4109(3) 0.7489(4) -0.1146(9) 0.090(3) Uani 1 1 d .
H20A H 0.4166 0.7257 -0.0257 0.135 Uiso 1 1 calc R
H20B H 0.3762 0.7520 -0.1397 0.135 Uiso 1 1 calc R
H20C H 0.4248 0.8049 -0.1165 0.135 Uiso 1 1 calc R
C21 C 0.3738(2) 0.4923(3) -0.0904(6) 0.0398(18) Uani 1 1 d .
C22 C 0.4084(2) 0.4782(3) 0.0186(6) 0.0424(18) Uani 1 1 d .
C23 C 0.4080(2) 0.4055(4) 0.0925(6) 0.0402(17) Uani 1 1 d .
H23 H 0.4314 0.3981 0.1652 0.048 Uiso 1 1 calc R
C24 C 0.3745(3) 0.3442(3) 0.0629(6) 0.0397(18) Uani 1 1 d .
C25 C 0.3410(2) 0.3549(3) -0.0456(6) 0.0381(18) Uani 1 1 d .
H25 H 0.3183 0.3118 -0.0685 0.046 Uiso 1 1 calc R
C26 C 0.3399(2) 0.4276(3) -0.1215(5) 0.0327(17) Uani 1 1 d .
C27 C 0.4452(2) 0.5445(4) 0.0646(7) 0.064(2) Uani 1 1 d .
H27A H 0.4670 0.5222 0.1369 0.097 Uiso 1 1 calc R
H27B H 0.4286 0.5937 0.0951 0.097 Uiso 1 1 calc R
H27C H 0.4637 0.5603 -0.0085 0.097 Uiso 1 1 calc R
C28 C 0.3728(3) 0.2650(3) 0.1441(6) 0.055(2) Uani 1 1 d .
H28A H 0.3610 0.2783 0.2292 0.082 Uiso 1 1 calc R
H28B H 0.4051 0.2410 0.1584 0.082 Uiso 1 1 calc R
H28C H 0.3511 0.2246 0.0973 0.082 Uiso 1 1 calc R
C29 C 0.3024(2) 0.4330(3) -0.2378(5) 0.0367(17) Uani 1 1 d .
H29A H 0.2899 0.3770 -0.2599 0.055 Uiso 1 1 calc R
H29B H 0.3169 0.4565 -0.3133 0.055 Uiso 1 1 calc R
H29C H 0.2759 0.4690 -0.2155 0.055 Uiso 1 1 calc R
C30 C 0.2656(3) 0.3430(5) 0.3694(7) 0.100(3) Uani 1 1 d .
H30A H 0.2742 0.3201 0.2857 0.150 Uiso 1 1 calc R
H30B H 0.2564 0.2973 0.4259 0.150 Uiso 1 1 calc R
H30C H 0.2932 0.3729 0.4131 0.150 Uiso 1 1 calc R
C31 C 0.2110(3) 0.4800(4) 0.4906(5) 0.066(2) Uani 1 1 d .
H31A H 0.2434 0.4983 0.5230 0.099 Uiso 1 1 calc R
H31B H 0.1974 0.4461 0.5580 0.099 Uiso 1 1 calc R
H31C H 0.1905 0.5291 0.4708 0.099 Uiso 1 1 calc R
C32 C 0.1564(3) 0.3660(4) 0.2732(5) 0.045(2) Uani 1 1 d .
C33 C 0.1518(3) 0.3081(3) 0.1648(6) 0.0497(19) Uani 1 1 d U
C34 C 0.1068(3) 0.3136(3) 0.1009(6) 0.053(2) Uani 1 1 d U
C35 C 0.0814(3) 0.3777(3) 0.1626(6) 0.051(2) Uani 1 1 d .
C36 C 0.1112(3) 0.4075(3) 0.2704(6) 0.0422(19) Uani 1 1 d .
C37 C 0.1920(3) 0.2492(4) 0.1296(7) 0.106(4) Uani 1 1 d .
H37A H 0.1957 0.2038 0.1940 0.159 Uiso 1 1 calc R
H37B H 0.2222 0.2802 0.1304 0.159 Uiso 1 1 calc R
H37C H 0.1836 0.2258 0.0417 0.159 Uiso 1 1 calc R
C38 C 0.0842(3) 0.2545(3) -0.0034(6) 0.098(4) Uani 1 1 d .
H38A H 0.1069 0.2441 -0.0691 0.146 Uiso 1 1 calc R
H38B H 0.0548 0.2797 -0.0462 0.146 Uiso 1 1 calc R
H38C H 0.0762 0.2017 0.0378 0.146 Uiso 1 1 calc R
C39 C 0.0311(3) 0.4020(4) 0.1252(6) 0.067(3) Uani 1 1 d .
H39A H 0.0095 0.3604 0.1583 0.100 Uiso 1 1 calc R
H39B H 0.0255 0.4052 0.0292 0.100 Uiso 1 1 calc R
H39C H 0.0249 0.4567 0.1633 0.100 Uiso 1 1 calc R
C40 C 0.0952(2) 0.4670(3) 0.3743(5) 0.0355(17) Uani 1 1 d .
H40A H 0.0975 0.4388 0.4598 0.053 Uiso 1 1 calc R
H40B H 0.0619 0.4842 0.3503 0.053 Uiso 1 1 calc R
H40C H 0.1161 0.5164 0.3796 0.053 Uiso 1 1 calc R
C41 C 0.1177(2) 0.5791(3) 0.0592(5) 0.0288(15) Uani 1 1 d .
H41A H 0.1388 0.6155 0.0113 0.035 Uiso 1 1 calc R
H41B H 0.0876 0.5715 0.0009 0.035 Uiso 1 1 calc R
C42 C 0.1045(2) 0.6282(3) 0.1745(5) 0.0247(15) Uani 1 1 d .
C43 C 0.1396(2) 0.6598(3) 0.2673(5) 0.0262(15) Uani 1 1 d .
H43 H 0.1726 0.6512 0.2552 0.031 Uiso 1 1 calc R
C44 C 0.1275(2) 0.7036(3) 0.3770(5) 0.0343(17) Uani 1 1 d .
H44 H 0.1522 0.7239 0.4391 0.041 Uiso 1 1 calc R
C45 C 0.0799(3) 0.7179(3) 0.3965(5) 0.0351(18) Uani 1 1 d .
H45 H 0.0717 0.7480 0.4714 0.042 Uiso 1 1 calc R
C46 C 0.0447(2) 0.6880(3) 0.3062(5) 0.0325(16) Uani 1 1 d .
H46 H 0.0119 0.6974 0.3189 0.039 Uiso 1 1 calc R
C47 C 0.0565(2) 0.6443(3) 0.1965(5) 0.0289(15) Uani 1 1 d .
H47 H 0.0314 0.6247 0.1348 0.035 Uiso 1 1 calc R
C48 C 0.1729(3) 0.3907(3) -0.1123(5) 0.051(2) Uani 1 1 d .
H48A H 0.2067 0.3998 -0.1306 0.061 Uiso 1 1 calc R
H48B H 0.1646 0.3306 -0.1180 0.061 Uiso 1 1 calc R
C49 C 0.1385(2) 0.4444(3) -0.1907(5) 0.0334(15) Uani 1 1 d U
C50 C 0.1519(3) 0.5261(3) -0.2241(5) 0.0381(18) Uani 1 1 d .
H50 H 0.1841 0.5441 -0.2019 0.046 Uiso 1 1 calc R
C51 C 0.1196(3) 0.5799(4) -0.2877(5) 0.0390(18) Uani 1 1 d .
H51 H 0.1297 0.6341 -0.3107 0.047 Uiso 1 1 calc R
C52 C 0.0723(3) 0.5561(4) -0.3191(5) 0.0470(18) Uani 1 1 d .
H52 H 0.0499 0.5941 -0.3622 0.056 Uiso 1 1 calc R
C53 C 0.0577(3) 0.4768(4) -0.2873(6) 0.057(2) Uani 1 1 d .
H53 H 0.0254 0.4594 -0.3104 0.068 Uiso 1 1 calc R
C54 C 0.0898(3) 0.4239(4) -0.2226(6) 0.046(2) Uani 1 1 d .
H54 H 0.0788 0.3705 -0.1978 0.056 Uiso 1 1 calc R

loop_
_atom_site_aniso_label
_atom_site_aniso_U_11
_atom_site_aniso_U_22
_atom_site_aniso_U_33
_atom_site_aniso_U_23
_atom_site_aniso_U_13
_atom_site_aniso_U_12
Zr1 0.0675(5) 0.0220(3) 0.0238(3) 0.0048(3) 0.0273(3) 0.0059(3)
Si1 0.090(2) 0.0760(13) 0.0362(11) 0.0378(9) 0.0416(12) 0.0553(13)
B1 0.031(6) 0.048(4) 0.043(4) 0.021(3) 0.005(4) -0.002(4)
N1 0.059(4) 0.047(3) 0.031(3) 0.015(2) 0.024(3) 0.015(3)
N2 0.036(3) 0.032(2) 0.017(2) 0.002(2) 0.004(2) 0.007(3)
C1 0.046(5) 0.042(4) 0.020(3) 0.006(3) -0.001(3) 0.021(3)
C2 0.029(5) 0.025(3) 0.030(3) -0.002(3) -0.004(3) 0.008(3)
C3 0.045(6) 0.046(4) 0.047(4) -0.002(3) -0.013(4) 0.003(4)
C4 0.056(7) 0.089(5) 0.045(5) -0.020(4) -0.030(4) 0.010(5)
C5 0.053(6) 0.116(6) 0.024(4) 0.006(4) -0.007(4) 0.018(5)
C6 0.032(5) 0.017(3) 0.035(3) 0.008(2) 0.001(3) -0.005(3)
C7 0.033(5) 0.028(3) 0.042(4) 0.020(3) 0.001(3) -0.005(3)
C8 0.032(5) 0.045(4) 0.056(4) 0.032(3) 0.013(4) -0.002(3)
C9 0.040(5) 0.044(4) 0.041(4) 0.032(3) 0.003(4) -0.002(4)
C10 0.029(5) 0.027(3) 0.048(4) 0.010(3) -0.005(3) -0.001(3)
C11 0.041(5) 0.011(3) 0.037(4) 0.002(2) 0.005(3) 0.002(3)
C12 0.025(5) 0.077(5) 0.067(5) 0.047(4) 0.001(4) -0.013(4)
C13 0.041(6) 0.129(8) 0.111(7) 0.039(6) 0.043(5) -0.012(6)
C14 0.073(9) 0.200(11) 0.104(8) 0.023(8) 0.047(6) -0.022(8)
C15 0.081(6) 0.145(6) 0.100(6) 0.038(5) 0.007(5) -0.046(5)
C16 0.061(5) 0.097(5) 0.078(5) 0.061(4) -0.031(4) -0.034(4)
C17 0.033(6) 0.092(6) 0.083(6) 0.063(5) -0.013(4) -0.023(5)
C18 0.114(10) 0.156(10) 0.200(11) -0.019(8) 0.135(9) -0.004(8)
C19 0.114(6) 0.191(7) 0.112(6) 0.048(5) 0.030(5) -0.057(5)
C20 0.062(7) 0.060(5) 0.144(9) 0.039(5) -0.016(6) -0.041(5)
C21 0.028(5) 0.038(4) 0.056(4) 0.014(3) 0.014(4) 0.009(3)
C22 0.021(5) 0.050(4) 0.056(4) 0.029(3) 0.006(4) 0.006(3)
C23 0.027(5) 0.045(4) 0.050(4) 0.023(3) 0.006(3) 0.016(3)
C24 0.046(5) 0.034(3) 0.043(4) 0.012(3) 0.027(4) 0.017(4)
C25 0.054(5) 0.026(3) 0.039(4) 0.003(3) 0.026(4) 0.005(3)
C26 0.030(5) 0.030(3) 0.042(4) 0.011(2) 0.024(3) 0.013(3)
C27 0.019(5) 0.073(5) 0.098(6) 0.053(4) -0.007(4) 0.000(4)
C28 0.082(6) 0.032(3) 0.054(4) 0.015(3) 0.028(4) 0.017(3)
C29 0.035(5) 0.037(3) 0.041(4) 0.009(3) 0.015(3) -0.001(3)
C30 0.114(8) 0.132(7) 0.063(5) 0.049(5) 0.059(5) 0.082(6)
C31 0.064(6) 0.110(6) 0.027(4) 0.023(3) 0.019(4) 0.033(4)
C32 0.057(6) 0.047(4) 0.037(4) 0.023(3) 0.033(4) 0.008(4)
C33 0.085(5) 0.031(3) 0.040(4) 0.012(3) 0.046(4) 0.011(4)
C34 0.092(5) 0.031(3) 0.044(4) 0.002(3) 0.045(4) -0.015(4)
C35 0.095(7) 0.031(3) 0.036(4) 0.003(3) 0.047(5) -0.004(4)
C36 0.073(6) 0.031(3) 0.028(4) 0.012(3) 0.032(4) 0.005(4)
C37 0.198(10) 0.048(4) 0.089(6) 0.039(4) 0.106(7) 0.063(5)
C38 0.201(10) 0.032(4) 0.075(5) -0.028(3) 0.097(6) -0.056(5)
C39 0.106(8) 0.059(4) 0.042(4) -0.024(3) 0.046(5) -0.041(5)
C40 0.053(5) 0.033(3) 0.025(3) 0.001(2) 0.023(3) 0.009(3)
C41 0.039(5) 0.026(3) 0.023(3) -0.002(2) 0.011(3) -0.004(3)
C42 0.039(5) 0.022(3) 0.014(3) 0.003(2) 0.005(3) -0.002(3)
C43 0.029(4) 0.026(3) 0.026(3) 0.006(2) 0.010(3) 0.002(3)
C44 0.054(6) 0.028(3) 0.021(3) -0.002(2) 0.004(3) -0.010(3)
C45 0.058(6) 0.024(3) 0.026(3) -0.007(2) 0.016(4) -0.005(3)
C46 0.036(5) 0.034(3) 0.030(3) -0.009(3) 0.014(3) -0.006(3)
C47 0.036(5) 0.028(3) 0.023(3) -0.008(2) 0.004(3) -0.008(3)
C48 0.091(7) 0.030(3) 0.038(4) -0.004(3) 0.045(4) -0.008(4)
C49 0.048(4) 0.030(3) 0.027(3) -0.007(3) 0.028(3) -0.007(3)
C50 0.062(6) 0.029(3) 0.027(3) -0.007(3) 0.024(4) -0.013(3)
C51 0.056(6) 0.040(4) 0.024(3) -0.005(3) 0.021(4) -0.015(4)
C52 0.056(6) 0.063(4) 0.026(3) -0.001(3) 0.024(3) -0.010(4)
C53 0.069(7) 0.074(5) 0.030(4) -0.009(4) 0.023(4) -0.036(5)
C54 0.071(7) 0.043(4) 0.030(4) -0.021(3) 0.030(4) -0.031(4)

loop_
_atom_type_symbol
_atom_type_description
_atom_type_scat_dispersion_real
_atom_type_scat_dispersion_imag
_atom_type_scat_source
C C 0.0033 0.0016 'International Tables Vol C Tables 4.2.6.8 and 6.1.1.4'
H H 0.0000 0.0000 'International Tables Vol C Tables 4.2.6.8 and 6.1.1.4'
B B 0.0013 0.0007 'International Tables Vol C Tables 4.2.6.8 and 6.1.1.4'
N N 0.0061 0.0033 'International Tables Vol C Tables 4.2.6.8 and 6.1.1.4'
Si Si 0.0817 0.0704 'International Tables Vol C Tables 4.2.6.8 and 6.1.1.4'
Zr Zr -2.9673 0.5597 'International Tables Vol C Tables 4.2.6.8 and 6.1.1.4'

loop_
_geom_angle_atom_site_label_1
_geom_angle_atom_site_label_2
_geom_angle_atom_site_label_3
_geom_angle
N1 Zr1 C48 109.8(2)
N1 Zr1 C41 102.59(19)
C48 Zr1 C41 117.38(19)
N1 Zr1 C32 70.1(2)
C48 Zr1 C32 118.0(2)
C41 Zr1 C32 123.00(18)
N1 Zr1 C33 90.5(2)
C48 Zr1 C33 85.78(19)
C41 Zr1 C33 146.40(19)
C32 Zr1 C33 34.13(19)
N1 Zr1 C36 91.2(2)
C48 Zr1 C36 135.66(19)
C41 Zr1 C36 93.99(17)
C32 Zr1 C36 33.43(19)
C33 Zr1 C36 54.45(17)
N1 Zr1 C35 121.9(2)
C48 Zr1 C35 110.2(2)
C41 Zr1 C35 94.4(2)
C32 Zr1 C35 54.4(2)
C33 Zr1 C35 53.1(2)
C36 Zr1 C35 31.9(2)
N1 Zr1 C34 120.7(2)
C48 Zr1 C34 82.90(18)
C41 Zr1 C34 122.8(2)
C32 Zr1 C34 54.1(2)
C33 Zr1 C34 31.1(2)
C36 Zr1 C34 53.10(19)
C35 Zr1 C34 31.98(18)
N1 Zr1 C49 130.51(18)
C48 Zr1 C49 32.71(19)
C41 Zr1 C49 86.23(17)
C32 Zr1 C49 142.56(19)
C33 Zr1 C49 108.65(19)
C36 Zr1 C49 137.3(2)
C35 Zr1 C49 105.4(2)
C34 Zr1 C49 91.47(19)
N1 Zr1 Si1 32.88(12)
C48 Zr1 Si1 120.76(19)
C41 Zr1 Si1 115.60(14)
C32 Zr1 Si1 37.32(17)
C33 Zr1 Si1 62.7(2)
C36 Zr1 Si1 61.35(19)
C35 Zr1 Si1 89.9(2)
C34 Zr1 Si1 89.93(19)
C49 Zr1 Si1 152.63(14)
N1 Si1 C32 93.0(3)
N1 Si1 C30 113.3(3)
C32 Si1 C30 114.4(4)
N1 Si1 C31 113.5(3)
C32 Si1 C31 115.5(3)
C30 Si1 C31 107.0(3)
N1 Si1 Zr1 40.7(2)
C32 Si1 Zr1 52.40(16)
C30 Si1 Zr1 127.9(2)
C31 Si1 Zr1 124.4(2)
C21 B1 C12 122.5(6)
C21 B1 C7 121.4(5)
C12 B1 C7 115.7(5)
C1 N1 Si1 128.1(5)
C1 N1 Zr1 125.4(4)
Si1 N1 Zr1 106.4(3)
C2 N2 C1 118.6(5)
N2 C1 N1 116.3(6)
N2 C1 C5 120.7(6)
N1 C1 C5 122.9(6)
N2 C2 C3 122.3(5)
N2 C2 C6 117.6(5)
C3 C2 C6 120.1(6)
C2 C3 C4 119.8(6)
C2 C3 H3 120.1
C4 C3 H3 120.1
C5 C4 C3 118.2(7)
C5 C4 H4 120.9
C3 C4 H4 120.9
C4 C5 C1 120.3(6)
C4 C5 H5 119.8
C1 C5 H5 119.8
C11 C6 C7 119.7(5)
C11 C6 C2 118.1(5)
C7 C6 C2 122.1(6)
C8 C7 C6 116.9(6)
C8 C7 B1 117.1(5)
C6 C7 B1 125.6(5)
C9 C8 C7 123.4(6)
C9 C8 H8 118.3
C7 C8 H8 118.3
C10 C9 C8 118.7(5)
C10 C9 H9 120.7
C8 C9 H9 120.7
C9 C10 C11 119.9(6)
C9 C10 H10 120.0
C11 C10 H10 120.0
C10 C11 C6 121.3(5)
C10 C11 H11 119.4
C6 C11 H11 119.4
C13 C12 C17 116.0(7)
C13 C12 B1 122.8(7)
C17 C12 B1 121.1(7)
C12 C13 C14 120.9(9)
C12 C13 C18 119.6(6)
C14 C13 C18 119.5(9)
C15 C14 C13 122.2(10)
C15 C14 H14 118.9
C13 C14 H14 118.9
C14 C15 C16 120.6(9)
C14 C15 C19 123.8(11)
C16 C15 C19 115.5(10)
C15 C16 C17 118.6(9)
C15 C16 H16 120.7
C17 C16 H16 120.7
C12 C17 C16 121.5(8)
C12 C17 C20 121.3(6)
C16 C17 C20 117.2(8)
C13 C18 H18A 109.5
C13 C18 H18B 109.5
H18A C18 H18B 109.5
C13 C18 H18C 109.5
H18A C18 H18C 109.5
H18B C18 H18C 109.5
C15 C19 H19A 109.5
C15 C19 H19B 109.5
H19A C19 H19B 109.5
C15 C19 H19C 109.5
H19A C19 H19C 109.5
H19B C19 H19C 109.5
C17 C20 H20A 109.5
C17 C20 H20B 109.5
H20A C20 H20B 109.5
C17 C20 H20C 109.5
H20A C20 H20C 109.5
H20B C20 H20C 109.5
C26 C21 C22 116.8(5)
C26 C21 B1 121.5(6)
C22 C21 B1 121.7(6)
C23 C22 C21 121.2(6)
C23 C22 C27 117.2(6)
C21 C22 C27 121.5(5)
C24 C23 C22 121.4(6)
C24 C23 H23 119.3
C22 C23 H23 119.3
C23 C24 C25 118.8(5)
C23 C24 C28 122.2(7)
C25 C24 C28 119.0(6)
C24 C25 C26 121.5(6)
C24 C25 H25 119.3
C26 C25 H25 119.3
C25 C26 C21 120.3(6)
C25 C26 C29 117.5(6)
C21 C26 C29 122.2(5)
C22 C27 H27A 109.5
C22 C27 H27B 109.5
H27A C27 H27B 109.5
C22 C27 H27C 109.5
H27A C27 H27C 109.5
H27B C27 H27C 109.5
C24 C28 H28A 109.5
C24 C28 H28B 109.5
H28A C28 H28B 109.5
C24 C28 H28C 109.5
H28A C28 H28C 109.5
H28B C28 H28C 109.5
C26 C29 H29A 109.5
C26 C29 H29B 109.5
H29A C29 H29B 109.5
C26 C29 H29C 109.5
H29A C29 H29C 109.5
H29B C29 H29C 109.5
Si1 C30 H30A 109.5
Si1 C30 H30B 109.5
H30A C30 H30B 109.5
Si1 C30 H30C 109.5
H30A C30 H30C 109.5
H30B C30 H30C 109.5
Si1 C31 H31A 109.5
Si1 C31 H31B 109.5
H31A C31 H31B 109.5
Si1 C31 H31C 109.5
H31A C31 H31C 109.5
H31B C31 H31C 109.5
C36 C32 C33 105.6(6)
C36 C32 Si1 122.5(5)
C33 C32 Si1 124.4(5)
C36 C32 Zr1 76.4(3)
C33 C32 Zr1 74.5(3)
Si1 C32 Zr1 90.3(2)
C34 C33 C32 109.8(6)
C34 C33 C37 126.1(7)
C32 C33 C37 124.2(8)
C34 C33 Zr1 79.5(4)
C32 C33 Zr1 71.4(3)
C37 C33 Zr1 116.2(4)
C33 C34 C35 108.0(7)
C33 C34 C38 126.9(7)
C35 C34 C38 124.5(8)
C33 C34 Zr1 69.4(4)
C35 C34 Zr1 73.1(3)
C38 C34 Zr1 130.0(4)
C36 C35 C34 108.0(8)
C36 C35 C39 126.6(5)
C34 C35 C39 125.2(7)
C36 C35 Zr1 71.6(4)
C34 C35 Zr1 74.9(4)
C39 C35 Zr1 123.5(4)
C35 C36 C32 108.5(6)
C35 C36 C40 124.8(6)
C32 C36 C40 126.4(7)
C35 C36 Zr1 76.5(3)
C32 C36 Zr1 70.2(3)
C40 C36 Zr1 124.4(3)
C33 C37 H37A 109.5
C33 C37 H37B 109.5
H37A C37 H37B 109.5
C33 C37 H37C 109.5
H37A C37 H37C 109.5
H37B C37 H37C 109.5
C34 C38 H38A 109.5
C34 C38 H38B 109.5
H38A C38 H38B 109.5
C34 C38 H38C 109.5
H38A C38 H38C 109.5
H38B C38 H38C 109.5
C35 C39 H39A 109.5
C35 C39 H39B 109.5
H39A C39 H39B 109.5
C35 C39 H39C 109.5
H39A C39 H39C 109.5
H39B C39 H39C 109.5
C36 C40 H40A 109.5
C36 C40 H40B 109.5
H40A C40 H40B 109.5
C36 C40 H40C 109.5
H40A C40 H40C 109.5
H40B C40 H40C 109.5
C42 C41 Zr1 123.6(3)
C42 C41 H41A 106.4
Zr1 C41 H41A 106.4
C42 C41 H41B 106.4
Zr1 C41 H41B 106.4
H41A C41 H41B 106.5
C43 C42 C47 116.5(5)
C43 C42 C41 121.2(5)
C47 C42 C41 122.2(5)
C44 C43 C42 121.5(5)
C44 C43 H43 119.2
C42 C43 H43 119.2
C45 C44 C43 120.6(6)
C45 C44 H44 119.7
C43 C44 H44 119.7
C46 C45 C44 119.0(5)
C46 C45 H45 120.5
C44 C45 H45 120.5
C45 C46 C47 120.8(6)
C45 C46 H46 119.6
C47 C46 H46 119.6
C46 C47 C42 121.5(6)
C46 C47 H47 119.2
C42 C47 H47 119.2
C49 C48 Zr1 91.1(3)
C49 C48 H48A 113.4
Zr1 C48 H48A 113.4
C49 C48 H48B 113.4
Zr1 C48 H48B 113.4
H48A C48 H48B 110.7
C54 C49 C50 115.7(6)
C54 C49 C48 124.0(6)
C50 C49 C48 119.8(6)
C54 C49 Zr1 107.7(3)
C50 C49 Zr1 100.4(3)
C48 C49 Zr1 56.2(3)
C51 C50 C49 121.3(6)
C51 C50 H50 119.4
C49 C50 H50 119.4
C50 C51 C52 120.7(6)
C50 C51 H51 119.6
C52 C51 H51 119.6
C53 C52 C51 119.7(7)
C53 C52 H52 120.2
C51 C52 H52 120.2
C54 C53 C52 119.4(7)
C54 C53 H53 120.3
C52 C53 H53 120.3
C53 C54 C49 123.1(6)
C53 C54 H54 118.4
C49 C54 H54 118.4

loop_
_geom_bond_atom_site_label_1
_geom_bond_atom_site_label_2
_geom_bond_distance
Zr1 N1 2.089(6)
Zr1 C48 2.262(5)
Zr1 C41 2.279(5)
Zr1 C32 2.433(5)
Zr1 C33 2.474(5)
Zr1 C36 2.514(5)
Zr1 C35 2.577(7)
Zr1 C34 2.600(6)
Zr1 C49 2.722(5)
Zr1 Si1 3.071(2)
Si1 N1 1.738(4)
Si1 C32 1.862(7)
Si1 C30 1.867(7)
Si1 C31 1.869(6)
B1 C21 1.562(8)
B1 C12 1.565(9)
B1 C7 1.588(9)
N1 C1 1.384(7)
N2 C2 1.355(7)
N2 C1 1.357(6)
C1 C5 1.401(9)
C2 C3 1.367(8)
C2 C6 1.484(7)
C3 C4 1.395(8)
C3 H3 0.9500
C4 C5 1.370(9)
C4 H4 0.9500
C5 H5 0.9500
C6 C11 1.392(8)
C6 C7 1.407(7)
C7 C8 1.397(7)
C8 C9 1.379(8)
C8 H8 0.9500
C9 C10 1.378(7)
C9 H9 0.9500
C10 C11 1.384(7)
C10 H10 0.9500
C11 H11 0.9500
C12 C13 1.365(10)
C12 C17 1.421(10)
C13 C14 1.411(10)
C13 C18 1.518(11)
C14 C15 1.321(12)
C14 H14 0.9500
C15 C16 1.356(12)
C15 C19 1.563(11)
C16 C17 1.426(9)
C16 H16 0.9500
C17 C20 1.508(10)
C18 H18A 0.9800
C18 H18B 0.9800
C18 H18C 0.9800
C19 H19A 0.9800
C19 H19B 0.9800
C19 H19C 0.9800
C20 H20A 0.9800
C20 H20B 0.9800
C20 H20C 0.9800
C21 C26 1.419(8)
C21 C22 1.423(8)
C22 C23 1.389(7)
C22 C27 1.520(8)
C23 C24 1.370(8)
C23 H23 0.9500
C24 C25 1.392(8)
C24 C28 1.519(7)
C25 C26 1.397(7)
C25 H25 0.9500
C26 C29 1.512(8)
C27 H27A 0.9800
C27 H27B 0.9800
C27 H27C 0.9800
C28 H28A 0.9800
C28 H28B 0.9800
C28 H28C 0.9800
C29 H29A 0.9800
C29 H29B 0.9800
C29 H29C 0.9800
C30 H30A 0.9800
C30 H30B 0.9800
C30 H30C 0.9800
C31 H31A 0.9800
C31 H31B 0.9800
C31 H31C 0.9800
C32 C36 1.425(8)
C32 C33 1.441(8)
C33 C34 1.365(9)
C33 C37 1.533(9)
C34 C35 1.426(8)
C34 C38 1.519(9)
C35 C36 1.401(9)
C35 C39 1.472(9)
C36 C40 1.524(7)
C37 H37A 0.9800
C37 H37B 0.9800
C37 H37C 0.9800
C38 H38A 0.9800
C38 H38B 0.9800
C38 H38C 0.9800
C39 H39A 0.9800
C39 H39B 0.9800
C39 H39C 0.9800
C40 H40A 0.9800
C40 H40B 0.9800
C40 H40C 0.9800
C41 C42 1.490(6)
C41 H41A 0.9900
C41 H41B 0.9900
C42 C43 1.394(7)
C42 C47 1.403(7)
C43 C44 1.391(6)
C43 H43 0.9500
C44 C45 1.380(8)
C44 H44 0.9500
C45 C46 1.370(8)
C45 H45 0.9500
C46 C47 1.387(6)
C46 H46 0.9500
C47 H47 0.9500
C48 C49 1.471(8)
C48 H48A 0.9900
C48 H48B 0.9900
C49 C54 1.406(8)
C49 C50 1.413(7)
C50 C51 1.367(8)
C50 H50 0.9500
C51 C52 1.384(8)
C51 H51 0.9500
C52 C53 1.382(8)
C52 H52 0.9500
C53 C54 1.360(9)
C53 H53 0.9500
C54 H54 0.9500

loop_
_geom_torsion_atom_site_label_1
_geom_torsion_atom_site_label_2
_geom_torsion_atom_site_label_3
_geom_torsion_atom_site_label_4
_geom_torsion
C48 Zr1 Si1 N1 78.7(3)
C41 Zr1 Si1 N1 -72.8(3)
C32 Zr1 Si1 N1 175.7(3)
C33 Zr1 Si1 N1 144.8(3)
C36 Zr1 Si1 N1 -152.8(3)
C35 Zr1 Si1 N1 -167.7(2)
C34 Zr1 Si1 N1 160.4(3)
C49 Zr1 Si1 N1 67.3(4)
N1 Zr1 Si1 C32 -175.7(3)
C48 Zr1 Si1 C32 -97.0(3)
C41 Zr1 Si1 C32 111.6(3)
C33 Zr1 Si1 C32 -30.8(3)
C36 Zr1 Si1 C32 31.6(3)
C35 Zr1 Si1 C32 16.7(3)
C34 Zr1 Si1 C32 -15.3(3)
C49 Zr1 Si1 C32 -108.4(4)
N1 Zr1 Si1 C30 -82.1(4)
C48 Zr1 Si1 C30 -3.5(4)
C41 Zr1 Si1 C30 -154.9(4)
C32 Zr1 Si1 C30 93.5(4)
C33 Zr1 Si1 C30 62.7(4)
C36 Zr1 Si1 C30 125.1(4)
C35 Zr1 Si1 C30 110.2(4)
C34 Zr1 Si1 C30 78.2(4)
C49 Zr1 Si1 C30 -14.8(5)
N1 Zr1 Si1 C31 86.8(4)
C48 Zr1 Si1 C31 165.5(3)
C41 Zr1 Si1 C31 14.0(3)
C32 Zr1 Si1 C31 -97.5(4)
C33 Zr1 Si1 C31 -128.3(3)
C36 Zr1 Si1 C31 -65.9(3)
C35 Zr1 Si1 C31 -80.8(3)
C34 Zr1 Si1 C31 -112.8(3)
C49 Zr1 Si1 C31 154.1(4)
C32 Si1 N1 C1 -173.4(5)
C30 Si1 N1 C1 -55.2(6)
C31 Si1 N1 C1 67.1(5)
Zr1 Si1 N1 C1 -176.8(6)
C32 Si1 N1 Zr1 3.4(3)
C30 Si1 N1 Zr1 121.7(4)
C31 Si1 N1 Zr1 -116.1(3)
C48 Zr1 N1 C1 60.5(4)
C41 Zr1 N1 C1 -65.0(4)
C32 Zr1 N1 C1 174.2(5)
C33 Zr1 N1 C1 146.2(4)
C36 Zr1 N1 C1 -159.4(4)
C35 Zr1 N1 C1 -168.5(4)
C34 Zr1 N1 C1 154.0(4)
C49 Zr1 N1 C1 30.9(5)
Si1 Zr1 N1 C1 177.0(5)
C48 Zr1 N1 Si1 -116.5(2)
C41 Zr1 N1 Si1 118.0(2)
C32 Zr1 N1 Si1 -2.8(2)
C33 Zr1 N1 Si1 -30.8(2)
C36 Zr1 N1 Si1 23.7(2)
C35 Zr1 N1 Si1 14.6(3)
C34 Zr1 N1 Si1 -23.0(3)
C49 Zr1 N1 Si1 -146.1(2)
C2 N2 C1 N1 -176.9(4)
C2 N2 C1 C5 1.5(8)
Si1 N1 C1 N2 168.4(3)
Zr1 N1 C1 N2 -7.9(6)
Si1 N1 C1 C5 -9.9(8)
Zr1 N1 C1 C5 173.8(5)
C1 N2 C2 C3 -2.2(8)
C1 N2 C2 C6 177.8(4)
N2 C2 C3 C4 2.3(9)
C6 C2 C3 C4 -177.7(5)
C2 C3 C4 C5 -1.7(10)
C3 C4 C5 C1 1.0(11)
N2 C1 C5 C4 -1.0(10)
N1 C1 C5 C4 177.3(6)
N2 C2 C6 C11 50.6(6)
C3 C2 C6 C11 -129.3(6)
N2 C2 C6 C7 -132.1(5)
C3 C2 C6 C7 47.9(7)
C11 C6 C7 C8 -2.5(7)
C2 C6 C7 C8 -179.7(5)
C11 C6 C7 B1 -175.6(5)
C2 C6 C7 B1 7.2(8)
C21 B1 C7 C8 -135.2(6)
C12 B1 C7 C8 37.2(8)
C21 B1 C7 C6 37.9(9)
C12 B1 C7 C6 -149.8(6)
C6 C7 C8 C9 0.4(8)
B1 C7 C8 C9 174.1(6)
C7 C8 C9 C10 1.1(9)
C8 C9 C10 C11 -0.6(8)
C9 C10 C11 C6 -1.5(8)
C7 C6 C11 C10 3.0(8)
C2 C6 C11 C10 -179.6(5)
C21 B1 C12 C13 55.5(10)
C7 B1 C12 C13 -116.8(8)
C21 B1 C12 C17 -128.4(7)
C7 B1 C12 C17 59.4(9)
C17 C12 C13 C14 -3.4(12)
B1 C12 C13 C14 172.9(8)
C17 C12 C13 C18 178.0(8)
B1 C12 C13 C18 -5.7(13)
C12 C13 C14 C15 2.2(16)
C18 C13 C14 C15 -179.1(11)
C13 C14 C15 C16 1.5(17)
C13 C14 C15 C19 -177.1(9)
C14 C15 C16 C17 -3.6(15)
C19 C15 C16 C17 175.0(7)
C13 C12 C17 C16 1.2(11)
B1 C12 C17 C16 -175.2(7)
C13 C12 C17 C20 -176.0(8)
B1 C12 C17 C20 7.7(11)
C15 C16 C17 C12 2.3(12)
C15 C16 C17 C20 179.6(8)
C12 B1 C21 C26 -127.7(7)
C7 B1 C21 C26 44.1(8)
C12 B1 C21 C22 52.4(9)
C7 B1 C21 C22 -135.7(6)
C26 C21 C22 C23 -1.7(8)
B1 C21 C22 C23 178.2(5)
C26 C21 C22 C27 -177.4(5)
B1 C21 C22 C27 2.5(9)
C21 C22 C23 C24 0.6(8)
C27 C22 C23 C24 176.4(5)
C22 C23 C24 C25 1.4(8)
C22 C23 C24 C28 -178.8(5)
C23 C24 C25 C26 -2.2(8)
C28 C24 C25 C26 178.1(4)
C24 C25 C26 C21 1.0(7)
C24 C25 C26 C29 179.6(5)
C22 C21 C26 C25 1.0(7)
B1 C21 C26 C25 -178.9(5)
C22 C21 C26 C29 -177.7(5)
B1 C21 C26 C29 2.4(8)
N1 Si1 C32 C36 -76.8(4)
C30 Si1 C32 C36 165.9(4)
C31 Si1 C32 C36 41.0(5)
Zr1 Si1 C32 C36 -74.0(4)
N1 Si1 C32 C33 68.5(5)
C30 Si1 C32 C33 -48.8(5)
C31 Si1 C32 C33 -173.7(5)
Zr1 Si1 C32 C33 71.3(4)
N1 Si1 C32 Zr1 -2.8(2)
C30 Si1 C32 Zr1 -120.1(2)
C31 Si1 C32 Zr1 115.0(2)
N1 Zr1 C32 C36 126.0(4)
C48 Zr1 C32 C36 -131.6(4)
C41 Zr1 C32 C36 33.6(5)
C33 Zr1 C32 C36 -110.7(6)
C35 Zr1 C32 C36 -35.9(3)
C34 Zr1 C32 C36 -75.5(4)
C49 Zr1 C32 C36 -102.4(5)
Si1 Zr1 C32 C36 123.5(5)
N1 Zr1 C32 C33 -123.3(5)
C48 Zr1 C32 C33 -20.9(5)
C41 Zr1 C32 C33 144.3(4)
C36 Zr1 C32 C33 110.7(6)
C35 Zr1 C32 C33 74.9(4)
C34 Zr1 C32 C33 35.2(4)
C49 Zr1 C32 C33 8.3(6)
Si1 Zr1 C32 C33 -125.8(5)
N1 Zr1 C32 Si1 2.50(19)
C48 Zr1 C32 Si1 104.9(3)
C41 Zr1 C32 Si1 -89.9(3)
C33 Zr1 C32 Si1 125.8(5)
C36 Zr1 C32 Si1 -123.5(5)
C35 Zr1 C32 Si1 -159.3(3)
C34 Zr1 C32 Si1 161.0(4)
C49 Zr1 C32 Si1 134.1(3)
C36 C32 C33 C34 -0.4(6)
Si1 C32 C33 C34 -150.4(5)
Zr1 C32 C33 C34 -71.0(4)
C36 C32 C33 C37 -179.7(5)
Si1 C32 C33 C37 30.2(7)
Zr1 C32 C33 C37 109.6(5)
C36 C32 C33 Zr1 70.7(3)
Si1 C32 C33 Zr1 -79.4(4)
N1 Zr1 C33 C34 167.0(4)
C48 Zr1 C33 C34 -83.2(4)
C41 Zr1 C33 C34 53.0(6)
C32 Zr1 C33 C34 115.2(6)
C36 Zr1 C33 C34 75.9(4)
C35 Zr1 C33 C34 36.1(4)
C49 Zr1 C33 C34 -59.5(4)
Si1 Zr1 C33 C34 148.8(4)
N1 Zr1 C33 C32 51.8(4)
C48 Zr1 C33 C32 161.6(5)
C41 Zr1 C33 C32 -62.2(7)
C36 Zr1 C33 C32 -39.3(4)
C35 Zr1 C33 C32 -79.1(4)
C34 Zr1 C33 C32 -115.2(6)
C49 Zr1 C33 C32 -174.7(4)
Si1 Zr1 C33 C32 33.6(4)
N1 Zr1 C33 C37 -67.8(6)
C48 Zr1 C33 C37 41.9(6)
C41 Zr1 C33 C37 178.2(5)
C32 Zr1 C33 C37 -119.7(9)
C36 Zr1 C33 C37 -158.9(8)
C35 Zr1 C33 C37 161.2(7)
C34 Zr1 C33 C37 125.2(8)
C49 Zr1 C33 C37 65.7(7)
Si1 Zr1 C33 C37 -86.0(6)
C32 C33 C34 C35 2.3(6)
C37 C33 C34 C35 -178.3(5)
Zr1 C33 C34 C35 -63.4(4)
C32 C33 C34 C38 -169.0(5)
C37 C33 C34 C38 10.3(9)
Zr1 C33 C34 C38 125.2(5)
C32 C33 C34 Zr1 65.7(4)
C37 C33 C34 Zr1 -114.9(5)
N1 Zr1 C34 C33 -15.2(4)
C48 Zr1 C34 C33 93.6(4)
C41 Zr1 C34 C33 -148.3(3)
C32 Zr1 C34 C33 -38.8(3)
C36 Zr1 C34 C33 -80.6(4)
C35 Zr1 C34 C33 -117.3(6)
C49 Zr1 C34 C33 125.3(4)
Si1 Zr1 C34 C33 -27.4(3)
N1 Zr1 C34 C35 102.2(5)
C48 Zr1 C34 C35 -149.0(5)
C41 Zr1 C34 C35 -30.9(6)
C32 Zr1 C34 C35 78.6(5)
C33 Zr1 C34 C35 117.3(6)
C36 Zr1 C34 C35 36.7(4)
C49 Zr1 C34 C35 -117.4(5)
Si1 Zr1 C34 C35 89.9(5)
N1 Zr1 C34 C38 -136.6(7)
C48 Zr1 C34 C38 -27.8(7)
C41 Zr1 C34 C38 90.3(7)
C32 Zr1 C34 C38 -160.2(8)
C33 Zr1 C34 C38 -121.4(9)
C36 Zr1 C34 C38 157.9(9)
C35 Zr1 C34 C38 121.2(10)
C49 Zr1 C34 C38 3.8(7)
Si1 Zr1 C34 C38 -148.8(7)
C33 C34 C35 C36 -3.5(6)
C38 C34 C35 C36 168.2(5)
Zr1 C34 C35 C36 -64.4(4)
C33 C34 C35 C39 -178.5(5)
C38 C34 C35 C39 -6.8(9)
Zr1 C34 C35 C39 120.6(5)
C33 C34 C35 Zr1 61.0(4)
C38 C34 C35 Zr1 -127.4(5)
N1 Zr1 C35 C36 17.4(4)
C48 Zr1 C35 C36 148.2(4)
C41 Zr1 C35 C36 -90.4(4)
C32 Zr1 C35 C36 37.6(4)
C33 Zr1 C35 C36 80.3(4)
C34 Zr1 C35 C36 115.3(7)
C49 Zr1 C35 C36 -177.7(4)
Si1 Zr1 C35 C36 25.3(4)
N1 Zr1 C35 C34 -97.9(5)
C48 Zr1 C35 C34 33.0(5)
C41 Zr1 C35 C34 154.3(5)
C32 Zr1 C35 C34 -77.7(5)
C33 Zr1 C35 C34 -35.0(4)
C36 Zr1 C35 C34 -115.3(7)
C49 Zr1 C35 C34 67.0(5)
Si1 Zr1 C35 C34 -90.0(5)
N1 Zr1 C35 C39 139.6(5)
C48 Zr1 C35 C39 -89.6(5)
C41 Zr1 C35 C39 31.8(5)
C32 Zr1 C35 C39 159.8(6)
C33 Zr1 C35 C39 -157.5(6)
C36 Zr1 C35 C39 122.2(6)
C34 Zr1 C35 C39 -122.5(8)
C49 Zr1 C35 C39 -55.5(5)
Si1 Zr1 C35 C39 147.4(5)
C34 C35 C36 C32 3.2(6)
C39 C35 C36 C32 178.2(5)
Zr1 C35 C36 C32 -63.4(4)
C34 C35 C36 C40 -170.7(4)
C39 C35 C36 C40 4.3(9)
Zr1 C35 C36 C40 122.7(5)
C34 C35 C36 Zr1 66.6(4)
C39 C35 C36 Zr1 -118.5(6)
C33 C32 C36 C35 -1.8(6)
Si1 C32 C36 C35 149.0(4)
Zr1 C32 C36 C35 67.5(4)
C33 C32 C36 C40 172.0(4)
Si1 C32 C36 C40 -37.2(7)
Zr1 C32 C36 C40 -118.7(5)
C33 C32 C36 Zr1 -69.3(3)
Si1 C32 C36 Zr1 81.5(3)
N1 Zr1 C36 C35 -165.3(4)
C48 Zr1 C36 C35 -45.0(5)
C41 Zr1 C36 C35 92.0(4)
C32 Zr1 C36 C35 -115.7(6)
C33 Zr1 C36 C35 -75.6(4)
C34 Zr1 C36 C35 -36.8(4)
C49 Zr1 C36 C35 3.2(5)
Si1 Zr1 C36 C35 -150.9(4)
N1 Zr1 C36 C32 -49.6(4)
C48 Zr1 C36 C32 70.7(6)
C41 Zr1 C36 C32 -152.3(4)
C33 Zr1 C36 C32 40.2(4)
C35 Zr1 C36 C32 115.7(6)
C34 Zr1 C36 C32 78.9(4)
C49 Zr1 C36 C32 119.0(4)
Si1 Zr1 C36 C32 -35.2(4)
N1 Zr1 C36 C40 71.6(6)
C48 Zr1 C36 C40 -168.1(5)
C41 Zr1 C36 C40 -31.2(6)
C32 Zr1 C36 C40 121.1(8)
C33 Zr1 C36 C40 161.3(7)
C35 Zr1 C36 C40 -123.1(8)
C34 Zr1 C36 C40 -159.9(7)
C49 Zr1 C36 C40 -119.9(5)
Si1 Zr1 C36 C40 85.9(6)
N1 Zr1 C41 C42 -57.7(5)
C48 Zr1 C41 C42 -178.0(5)
C32 Zr1 C41 C42 16.7(6)
C33 Zr1 C41 C42 52.9(7)
C36 Zr1 C41 C42 34.4(5)
C35 Zr1 C41 C42 66.4(5)
C34 Zr1 C41 C42 82.3(5)
C49 Zr1 C41 C42 171.6(5)
Si1 Zr1 C41 C42 -25.6(5)
Zr1 C41 C42 C43 65.6(6)
Zr1 C41 C42 C47 -113.7(5)
C47 C42 C43 C44 1.2(7)
C41 C42 C43 C44 -178.2(4)
C42 C43 C44 C45 -0.7(7)
C43 C44 C45 C46 0.2(7)
C44 C45 C46 C47 -0.2(8)
C45 C46 C47 C42 0.7(8)
C43 C42 C47 C46 -1.1(7)
C41 C42 C47 C46 178.2(4)
N1 Zr1 C48 C49 -135.9(3)
C41 Zr1 C48 C49 -19.4(4)
C32 Zr1 C48 C49 146.7(4)
C33 Zr1 C48 C49 135.1(4)
C36 Zr1 C48 C49 110.6(4)
C35 Zr1 C48 C49 87.1(4)
C34 Zr1 C48 C49 104.0(4)
Si1 Zr1 C48 C49 -170.3(3)
Zr1 C48 C49 C54 -89.4(5)
Zr1 C48 C49 C50 82.3(4)
N1 Zr1 C49 C54 179.0(4)
C48 Zr1 C49 C54 119.5(6)
C41 Zr1 C49 C54 -77.6(4)
C32 Zr1 C49 C54 66.6(6)
C33 Zr1 C49 C54 71.5(5)
C36 Zr1 C49 C54 14.2(5)
C35 Zr1 C49 C54 15.9(5)
C34 Zr1 C49 C54 45.1(4)
Si1 Zr1 C49 C54 137.8(4)
N1 Zr1 C49 C50 -59.6(5)
C48 Zr1 C49 C50 -119.1(6)
C41 Zr1 C49 C50 43.7(4)
C32 Zr1 C49 C50 -172.0(4)
C33 Zr1 C49 C50 -167.1(4)
C36 Zr1 C49 C50 135.5(4)
C35 Zr1 C49 C50 137.3(4)
C34 Zr1 C49 C50 166.5(4)
Si1 Zr1 C49 C50 -100.8(4)
N1 Zr1 C49 C48 59.5(4)
C41 Zr1 C49 C48 162.8(4)
C32 Zr1 C49 C48 -52.9(5)
C33 Zr1 C49 C48 -48.0(4)
C36 Zr1 C49 C48 -105.4(4)
C35 Zr1 C49 C48 -103.6(4)
C34 Zr1 C49 C48 -74.4(4)
Si1 Zr1 C49 C48 18.3(5)
C54 C49 C50 C51 -2.3(7)
C48 C49 C50 C51 -174.7(4)
Zr1 C49 C50 C51 -117.9(5)
C49 C50 C51 C52 1.3(7)
C50 C51 C52 C53 -0.9(7)
C51 C52 C53 C54 1.6(8)
C52 C53 C54 C49 -2.9(8)
C50 C49 C54 C53 3.2(7)
C48 C49 C54 C53 175.2(5)
Zr1 C49 C54 C53 114.5(5)
